data_7714702
loop_
_publ_author_name
'Lundberg, Daniel'
'Lindqvist-Reis, Patric'
'&#x141;yczko, Krzysztof'
'Eriksson, Lars'
'Persson, Ingmar'

_publ_section_title
;
 Coordination chemistry effects of the space-demanding solvent molecule
 <i>N</i>,<i>N</i>'-dimethylpropyleneurea.
;
_journal_issue 4
_journal_name_full 'Dalton transactions (Cambridge, England : 2003)'
_journal_page_first 1817
_journal_page_last 1832
_journal_paper_doi 10.1039/d3dt03193d
_journal_volume 53
_journal_year 2024
_chemical_formula_moiety 'C30 H60 Mg N10 O5, 2(I)'
_chemical_formula_sum 'C30 H60 I2 Mg N10 O5'
_chemical_formula_weight 918.99
_space_group_crystal_system monoclinic
_space_group_IT_number 14
_space_group_name_Hall '-P 2ybc'
_space_group_name_H-M_alt 'P 1 21/c 1'
_atom_sites_solution_hydrogens geom
_atom_sites_solution_primary direct
_atom_sites_solution_secondary difmap
_audit_creation_method SHELXL-2018/3
_audit_update_record
;
2022-09-08 deposited with the CCDC.	2023-12-13 downloaded from the CCDC.
;
_cell_angle_alpha 90
_cell_angle_beta 116.7976(17)
_cell_angle_gamma 90
_cell_formula_units_Z 4
_cell_length_a 15.03480(19)
_cell_length_b 20.2696(2)
_cell_length_c 14.7659(2)
_cell_measurement_reflns_used 20462
_cell_measurement_temperature 100(1)
_cell_measurement_theta_max 69.3860
_cell_measurement_theta_min 3.9450
_cell_volume 4016.63(10)
_computing_cell_refinement
;
CrysAlisPro, Agilent Technologies,
Version 1.171.37.33 (release 27-03-2014 CrysAlis171 .NET)
(compiled Mar 27 2014,17:12:48)
;
_computing_data_collection
;
CrysAlisPro, Agilent Technologies,
Version 1.171.37.33 (release 27-03-2014 CrysAlis171 .NET)
(compiled Mar 27 2014,17:12:48)
;
_computing_data_reduction
;
CrysAlisPro, Agilent Technologies,
Version 1.171.37.33 (release 27-03-2014 CrysAlis171 .NET)
(compiled Mar 27 2014,17:12:48)
;
_computing_structure_refinement 'SHELXL-2018/3 (Sheldrick, 2018)'
_computing_structure_solution 'SHELXS-97(Sheldrick, 2008)'
_diffrn_ambient_temperature 100(2)
_diffrn_detector_area_resol_mean 16.0131
_diffrn_measured_fraction_theta_full 1.000
_diffrn_measured_fraction_theta_max 0.995
_diffrn_measurement_device 'four-circle diffractometer'
_diffrn_measurement_device_type 'SuperNova, Dual, Cu at zero, Eos'
_diffrn_measurement_method '\w scans'
_diffrn_radiation_type CuK\a
_diffrn_radiation_wavelength 1.54184
_diffrn_reflns_av_R_equivalents 0.0392
_diffrn_reflns_av_unetI/netI 0.0237
_diffrn_reflns_Laue_measured_fraction_full 1.000
_diffrn_reflns_Laue_measured_fraction_max 0.995
_diffrn_reflns_limit_h_max 15
_diffrn_reflns_limit_h_min -18
_diffrn_reflns_limit_k_max 24
_diffrn_reflns_limit_k_min -24
_diffrn_reflns_limit_l_max 16
_diffrn_reflns_limit_l_min -17
_diffrn_reflns_number 42715
_diffrn_reflns_point_group_measured_fraction_full 1.000
_diffrn_reflns_point_group_measured_fraction_max 0.995
_diffrn_reflns_theta_full 67.684
_diffrn_reflns_theta_max 69.454
_diffrn_reflns_theta_min 3.293
_diffrn_source 'sealed X-ray tube'
_diffrn_source_type 'SuperNova (Cu) X-ray Source'
_exptl_absorpt_coefficient_mu 12.846
_exptl_absorpt_correction_T_max 1.00000
_exptl_absorpt_correction_T_min 0.45329
_exptl_absorpt_correction_type multi-scan
_exptl_absorpt_process_details
;
CrysAlisPro, Agilent Technologies,
Version 1.171.37.33 (release 27-03-2014 CrysAlis171 .NET)
(compiled Mar 27 2014,17:12:48)
Empirical absorption correction using spherical harmonics,
 implemented in SCALE3 ABSPACK scaling algorithm.
Empirical absorption correction using spherical harmonics,
 implemented in SCALE3 ABSPACK scaling algorithm.
;
_exptl_crystal_colour colourless
_exptl_crystal_density_diffrn 1.520
_exptl_crystal_description block
_exptl_crystal_F_000 1872
_exptl_crystal_size_max 0.20
_exptl_crystal_size_mid 0.15
_exptl_crystal_size_min 0.10
_refine_diff_density_max 1.227
_refine_diff_density_min -0.590
_refine_diff_density_rms 0.069
_refine_ls_extinction_method none
_refine_ls_goodness_of_fit_ref 1.038
_refine_ls_hydrogen_treatment constr
_refine_ls_matrix_type full
_refine_ls_number_parameters 443
_refine_ls_number_reflns 7489
_refine_ls_number_restraints 0
_refine_ls_restrained_S_all 1.038
_refine_ls_R_factor_all 0.0244
_refine_ls_R_factor_gt 0.0224
_refine_ls_shift/su_max 0.004
_refine_ls_shift/su_mean 0.000
_refine_ls_structure_factor_coef Fsqd
_refine_ls_weighting_details 'w=1/[\s^2^(Fo^2^)+(0.0279P)^2^+3.4318P] where P=(Fo^2^+2Fc^2^)/3'
_refine_ls_weighting_scheme calc
_refine_ls_wR_factor_gt 0.0556
_refine_ls_wR_factor_ref 0.0566
_reflns_Friedel_coverage 0.000
_reflns_number_gt 7056
_reflns_number_total 7489
_reflns_threshold_expression 'I > 2\s(I)'
_cod_data_source_file d3dt03193d2.cif
_cod_data_source_block Mg_dmpu5_I2
_cod_depositor_comments 'Adding full bibliography for 7714702--7714710.cif.'
_cod_original_cell_volume 4016.62(10)
_cod_original_sg_symbol_H-M 'P 21/c'
_cod_database_code 7714702
_shelx_shelxl_version_number 2018/3
_shelx_space_group_comment
;
The symmetry employed for this shelxl refinement is uniquely defined
by the following loop, which should always be used as a source of
symmetry information in preference to the above space-group names.
They are only intended as comments.
;

loop_
_space_group_symop_operation_xyz
'x, y, z'
'-x, y+1/2, -z+1/2'
'-x, -y, -z'
'x, -y-1/2, z-1/2'

loop_
_atom_site_label
_atom_site_type_symbol
_atom_site_fract_x
_atom_site_fract_y
_atom_site_fract_z
_atom_site_U_iso_or_equiv
_atom_site_adp_type
_atom_site_occupancy
_atom_site_site_symmetry_order
_atom_site_calc_flag
_atom_site_refinement_flags_posn
_atom_site_refinement_flags_adp
_atom_site_refinement_flags_occupancy
_atom_site_disorder_assembly
_atom_site_disorder_group
I1 I 0.80336(2) 0.63528(2) 0.79908(2) 0.01387(5) Uani 1 1 d . . . . .
Mg1 Mg 0.75026(5) 0.51485(3) 0.23785(5) 0.00753(13) Uani 1 1 d . . . . .
O2 O 0.83153(12) 0.52515(8) 0.38704(12) 0.0163(3) Uani 1 1 d . . . . .
O3 O 0.65981(11) 0.58523(7) 0.15150(11) 0.0112(3) Uani 1 1 d . . . . .
O1 O 0.63541(11) 0.47956(8) 0.25944(13) 0.0150(3) Uani 1 1 d . . . . .
O5 O 0.76561(10) 0.42848(7) 0.18518(12) 0.0120(3) Uani 1 1 d . . . . .
O4 O 0.86185(11) 0.55286(7) 0.21229(12) 0.0128(3) Uani 1 1 d . . . . .
N6 N 0.63357(13) 0.69441(9) 0.11929(14) 0.0099(4) Uani 1 1 d . . . . .
N1 N 0.50778(13) 0.50056(9) 0.29726(15) 0.0124(4) Uani 1 1 d . . . . .
N9 N 0.69140(13) 0.37319(9) 0.03615(15) 0.0124(4) Uani 1 1 d . . . . .
N10 N 0.86273(13) 0.36557(9) 0.13914(14) 0.0112(4) Uani 1 1 d . . . . .
N2 N 0.58847(13) 0.39891(9) 0.33550(14) 0.0128(4) Uani 1 1 d . . . . .
N4 N 0.86975(14) 0.44204(10) 0.50091(15) 0.0176(4) Uani 1 1 d . . . . .
N5 N 0.64928(13) 0.62388(9) 0.00253(14) 0.0109(4) Uani 1 1 d . . . . .
C4 C 0.51991(17) 0.37202(11) 0.37174(18) 0.0144(4) Uani 1 1 d . . . . .
H4A H 0.555693 0.339944 0.426883 0.017 Uiso 1 1 calc R U . . .
H4B H 0.464921 0.348452 0.315663 0.017 Uiso 1 1 calc R U . . .
C1 C 0.57901(15) 0.46001(10) 0.29571(16) 0.0101(4) Uani 1 1 d . . . . .
N8 N 0.90609(14) 0.66042(9) 0.21698(15) 0.0141(4) Uani 1 1 d . . . . .
N3 N 0.77937(14) 0.53187(10) 0.50922(15) 0.0158(4) Uani 1 1 d . . . . .
C19 C 0.89946(14) 0.59781(11) 0.18232(16) 0.0101(4) Uani 1 1 d . . . . .
C16 C 0.60942(16) 0.75168(10) 0.05124(17) 0.0126(4) Uani 1 1 d . . . . .
H16A H 0.638216 0.792053 0.091639 0.015 Uiso 1 1 calc R U . . .
H16B H 0.536214 0.757271 0.014643 0.015 Uiso 1 1 calc R U . . .
C13 C 0.64797(14) 0.63291(10) 0.09255(16) 0.0082(4) Uani 1 1 d . . . . .
N7 N 0.93472(13) 0.58477(9) 0.11444(14) 0.0129(4) Uani 1 1 d . . . . .
C25 C 0.77268(15) 0.38964(10) 0.12233(17) 0.0087(4) Uani 1 1 d . . . . .
C21 C 0.95108(19) 0.70115(12) 0.0864(2) 0.0225(5) Uani 1 1 d . . . . .
H21A H 0.882409 0.704266 0.030775 0.027 Uiso 1 1 calc R U . . .
H21B H 0.992780 0.734217 0.073961 0.027 Uiso 1 1 calc R U . . .
C18 C 0.61936(16) 0.70432(11) 0.20960(17) 0.0129(4) Uani 1 1 d . . . . .
H18A H 0.654775 0.744239 0.244992 0.019 Uiso 1 1 calc R U . . .
H18B H 0.645619 0.666177 0.254726 0.019 Uiso 1 1 calc R U . . .
H18C H 0.548121 0.709210 0.189855 0.019 Uiso 1 1 calc R U . . .
C29 C 0.59326(15) 0.38415(12) 0.03090(19) 0.0170(5) Uani 1 1 d . . . . .
H29A H 0.569987 0.343367 0.048905 0.025 Uiso 1 1 calc R U . . .
H29B H 0.546299 0.397261 -0.038189 0.025 Uiso 1 1 calc R U . . .
H29C H 0.597589 0.419185 0.078456 0.025 Uiso 1 1 calc R U . . .
C5 C 0.48377(17) 0.56202(11) 0.24056(19) 0.0170(5) Uani 1 1 d . . . . .
H5A H 0.534761 0.571541 0.218296 0.026 Uiso 1 1 calc R U . . .
H5B H 0.481716 0.597959 0.283984 0.026 Uiso 1 1 calc R U . . .
H5C H 0.418628 0.558032 0.181169 0.026 Uiso 1 1 calc R U . . .
C30 C 0.94919(16) 0.38107(12) 0.23447(18) 0.0163(5) Uani 1 1 d . . . . .
H30A H 0.943562 0.426357 0.254539 0.024 Uiso 1 1 calc R U . . .
H30B H 1.009868 0.376848 0.225852 0.024 Uiso 1 1 calc R U . . .
H30C H 0.952331 0.350426 0.287168 0.024 Uiso 1 1 calc R U . . .
C7 C 0.82640(15) 0.50006(11) 0.46325(16) 0.0120(4) Uani 1 1 d . . . . .
C28 C 0.87294(17) 0.31311(12) 0.07650(18) 0.0175(5) Uani 1 1 d . . . . .
H28A H 0.863772 0.269624 0.101649 0.021 Uiso 1 1 calc R U . . .
H28B H 0.940538 0.314422 0.080742 0.021 Uiso 1 1 calc R U . . .
C15 C 0.65047(17) 0.74239(11) -0.02437(18) 0.0161(5) Uani 1 1 d . . . . .
H15A H 0.624650 0.777544 -0.076426 0.019 Uiso 1 1 calc R U . . .
H15B H 0.724048 0.745764 0.010769 0.019 Uiso 1 1 calc R U . . .
C8 C 0.76263(17) 0.50080(12) 0.58981(17) 0.0172(5) Uani 1 1 d . . . . .
H8A H 0.702728 0.472365 0.559517 0.021 Uiso 1 1 calc R U . . .
H8B H 0.751154 0.535188 0.630998 0.021 Uiso 1 1 calc R U . . .
C20 C 0.99194(17) 0.63296(12) 0.08872(19) 0.0189(5) Uani 1 1 d . . . . .
H20A H 0.987923 0.622298 0.021550 0.023 Uiso 1 1 calc R U . . .
H20B H 1.062829 0.631252 0.139679 0.023 Uiso 1 1 calc R U . . .
C2 C 0.43403(16) 0.47933(11) 0.33034(18) 0.0145(4) Uani 1 1 d . . . . .
H2A H 0.374344 0.461957 0.271576 0.017 Uiso 1 1 calc R U . . .
H2B H 0.413317 0.517525 0.358145 0.017 Uiso 1 1 calc R U . . .
C14 C 0.62032(16) 0.67572(11) -0.07472(17) 0.0138(4) Uani 1 1 d . . . . .
H14A H 0.547312 0.674564 -0.117723 0.017 Uiso 1 1 calc R U . . .
H14B H 0.653152 0.667999 -0.118744 0.017 Uiso 1 1 calc R U . . .
C17 C 0.65192(18) 0.55734(11) -0.03365(18) 0.0175(5) Uani 1 1 d . . . . .
H17A H 0.689937 0.528495 0.024333 0.026 Uiso 1 1 calc R U . . .
H17B H 0.683823 0.558281 -0.078692 0.026 Uiso 1 1 calc R U . . .
H17C H 0.583774 0.540522 -0.070920 0.026 Uiso 1 1 calc R U . . .
C10 C 0.87091(19) 0.41062(13) 0.59111(19) 0.0223(5) Uani 1 1 d . . . . .
H10A H 0.936485 0.389461 0.631219 0.027 Uiso 1 1 calc R U . . .
H10B H 0.819231 0.375806 0.569627 0.027 Uiso 1 1 calc R U . . .
C3 C 0.47754(17) 0.42647(12) 0.41052(18) 0.0160(5) Uani 1 1 d . . . . .
H3A H 0.425105 0.408470 0.426611 0.019 Uiso 1 1 calc R U . . .
H3B H 0.530754 0.445513 0.473325 0.019 Uiso 1 1 calc R U . . .
C22 C 0.9508(2) 0.71497(12) 0.18699(19) 0.0234(5) Uani 1 1 d . . . . .
H22A H 1.020056 0.721863 0.239816 0.028 Uiso 1 1 calc R U . . .
H22B H 0.912810 0.755926 0.181519 0.028 Uiso 1 1 calc R U . . .
C26 C 0.69415(17) 0.32366(11) -0.03506(17) 0.0156(5) Uani 1 1 d . . . . .
H26A H 0.642926 0.334239 -0.104588 0.019 Uiso 1 1 calc R U . . .
H26B H 0.678756 0.279633 -0.016695 0.019 Uiso 1 1 calc R U . . .
C9 C 0.85186(17) 0.46006(12) 0.65622(17) 0.0183(5) Uani 1 1 d . . . . .
H9A H 0.839370 0.436976 0.708473 0.022 Uiso 1 1 calc R U . . .
H9B H 0.910795 0.488891 0.690999 0.022 Uiso 1 1 calc R U . . .
C24 C 0.88271(16) 0.67558(12) 0.30046(18) 0.0162(5) Uani 1 1 d . . . . .
H24A H 0.864635 0.634877 0.324001 0.024 Uiso 1 1 calc R U . . .
H24B H 0.826738 0.706583 0.277094 0.024 Uiso 1 1 calc R U . . .
H24C H 0.941053 0.695455 0.356375 0.024 Uiso 1 1 calc R U . . .
C12 C 0.9204(2) 0.40633(15) 0.4518(2) 0.0295(6) Uani 1 1 d . . . . .
H12A H 0.896206 0.422040 0.381943 0.044 Uiso 1 1 calc R U . . .
H12B H 0.906605 0.359042 0.451357 0.044 Uiso 1 1 calc R U . . .
H12C H 0.992337 0.413909 0.489225 0.044 Uiso 1 1 calc R U . . .
C27 C 0.79564(17) 0.32224(12) -0.03256(18) 0.0188(5) Uani 1 1 d . . . . .
H27A H 0.807786 0.364068 -0.059799 0.023 Uiso 1 1 calc R U . . .
H27B H 0.799428 0.285445 -0.074771 0.023 Uiso 1 1 calc R U . . .
C11 C 0.7322(2) 0.59534(13) 0.4718(2) 0.0255(6) Uani 1 1 d . . . . .
H11A H 0.759859 0.615314 0.429552 0.038 Uiso 1 1 calc R U . . .
H11B H 0.744661 0.624420 0.529343 0.038 Uiso 1 1 calc R U . . .
H11C H 0.660246 0.589118 0.431331 0.038 Uiso 1 1 calc R U . . .
C23 C 0.92896(18) 0.51854(12) 0.07467(19) 0.0181(5) Uani 1 1 d . . . . .
H23A H 0.994905 0.497857 0.107403 0.027 Uiso 1 1 calc R U . . .
H23B H 0.906418 0.520728 0.001263 0.027 Uiso 1 1 calc R U . . .
H23C H 0.881651 0.492341 0.088489 0.027 Uiso 1 1 calc R U . . .
C6 C 0.65751(17) 0.35157(11) 0.32736(19) 0.0172(5) Uani 1 1 d . . . . .
H6A H 0.702720 0.335041 0.395035 0.026 Uiso 1 1 calc R U . . .
H6B H 0.696261 0.373203 0.297374 0.026 Uiso 1 1 calc R U . . .
H6C H 0.619961 0.314654 0.284205 0.026 Uiso 1 1 calc R U . . .
I2 I 0.68077(2) 0.30734(2) 0.66541(2) 0.02447(5) Uani 1 1 d . . . . .

loop_
_atom_site_aniso_label
_atom_site_aniso_U_11
_atom_site_aniso_U_22
_atom_site_aniso_U_33
_atom_site_aniso_U_23
_atom_site_aniso_U_13
_atom_site_aniso_U_12
I1 0.01033(7) 0.01656(8) 0.01720(8) -0.00120(5) 0.00840(6) -0.00049(5)
Mg1 0.0085(3) 0.0073(3) 0.0107(3) 0.0008(3) 0.0078(3) 0.0012(2)
O2 0.0186(8) 0.0224(9) 0.0107(8) 0.0009(6) 0.0092(7) -0.0032(6)
O3 0.0125(7) 0.0094(7) 0.0149(8) 0.0039(6) 0.0091(6) 0.0036(6)
O1 0.0162(8) 0.0137(8) 0.0245(9) 0.0030(6) 0.0176(7) -0.0003(6)
O5 0.0114(7) 0.0100(7) 0.0183(8) -0.0032(6) 0.0101(6) 0.0004(6)
O4 0.0135(7) 0.0122(7) 0.0197(8) -0.0009(6) 0.0136(7) -0.0030(6)
N6 0.0115(8) 0.0098(9) 0.0108(9) 0.0006(7) 0.0071(7) 0.0004(7)
N1 0.0146(9) 0.0105(9) 0.0195(10) 0.0016(7) 0.0143(8) -0.0008(7)
N9 0.0097(9) 0.0136(9) 0.0171(10) -0.0017(7) 0.0088(8) -0.0007(7)
N10 0.0085(8) 0.0127(9) 0.0152(9) -0.0032(7) 0.0080(8) 0.0016(7)
N2 0.0156(9) 0.0115(9) 0.0170(10) 0.0014(7) 0.0125(8) 0.0000(7)
N4 0.0178(9) 0.0230(11) 0.0132(10) 0.0028(8) 0.0082(8) 0.0098(8)
N5 0.0132(9) 0.0094(9) 0.0122(9) 0.0006(7) 0.0075(7) 0.0013(7)
C4 0.0179(11) 0.0133(11) 0.0168(11) 0.0021(9) 0.0119(10) -0.0050(8)
C1 0.0109(9) 0.0102(10) 0.0109(10) -0.0018(8) 0.0065(8) -0.0025(8)
N8 0.0165(9) 0.0123(9) 0.0156(10) -0.0014(8) 0.0092(8) -0.0030(7)
N3 0.0226(10) 0.0158(10) 0.0130(9) 0.0040(8) 0.0116(8) 0.0066(8)
C19 0.0047(9) 0.0133(10) 0.0118(10) 0.0016(8) 0.0034(8) 0.0004(8)
C16 0.0164(10) 0.0078(10) 0.0144(11) 0.0016(8) 0.0075(9) 0.0021(8)
C13 0.0022(9) 0.0109(10) 0.0123(10) 0.0017(8) 0.0040(8) 0.0003(7)
N7 0.0128(9) 0.0148(9) 0.0164(10) 0.0004(8) 0.0113(8) -0.0015(7)
C25 0.0100(9) 0.0045(9) 0.0160(11) 0.0006(8) 0.0099(9) -0.0004(7)
C21 0.0275(13) 0.0213(13) 0.0201(13) 0.0050(10) 0.0118(11) -0.0084(10)
C18 0.0160(10) 0.0125(11) 0.0140(11) -0.0012(8) 0.0102(9) 0.0003(8)
C29 0.0051(10) 0.0241(12) 0.0219(12) -0.0002(10) 0.0062(9) -0.0012(8)
C5 0.0188(11) 0.0131(11) 0.0265(13) 0.0025(9) 0.0168(10) 0.0013(9)
C30 0.0103(10) 0.0217(12) 0.0178(12) -0.0018(9) 0.0073(9) 0.0037(9)
C7 0.0086(9) 0.0169(11) 0.0100(10) -0.0025(9) 0.0038(8) -0.0015(8)
C28 0.0182(11) 0.0193(12) 0.0188(12) -0.0035(9) 0.0117(10) 0.0067(9)
C15 0.0201(11) 0.0125(11) 0.0208(12) 0.0054(9) 0.0138(10) -0.0003(9)
C8 0.0204(11) 0.0232(12) 0.0128(11) -0.0008(9) 0.0119(10) 0.0011(9)
C20 0.0148(11) 0.0270(13) 0.0196(12) 0.0063(10) 0.0119(10) -0.0043(9)
C2 0.0142(10) 0.0171(11) 0.0199(12) -0.0024(9) 0.0144(9) -0.0027(8)
C14 0.0174(11) 0.0140(11) 0.0145(11) 0.0038(9) 0.0111(9) 0.0031(8)
C17 0.0233(12) 0.0140(11) 0.0183(12) -0.0027(9) 0.0121(10) 0.0025(9)
C10 0.0269(13) 0.0229(13) 0.0175(12) 0.0079(10) 0.0104(11) 0.0113(10)
C3 0.0180(11) 0.0214(12) 0.0163(11) -0.0013(9) 0.0145(10) -0.0050(9)
C22 0.0317(13) 0.0151(12) 0.0218(13) -0.0004(10) 0.0105(11) -0.0109(10)
C26 0.0194(11) 0.0146(11) 0.0132(11) -0.0030(9) 0.0076(9) -0.0009(9)
C9 0.0212(11) 0.0232(13) 0.0092(11) 0.0023(9) 0.0055(9) -0.0010(10)
C24 0.0154(11) 0.0167(11) 0.0183(12) -0.0046(9) 0.0090(10) 0.0008(9)
C12 0.0307(14) 0.0391(16) 0.0220(13) 0.0048(12) 0.0148(12) 0.0217(12)
C27 0.0224(12) 0.0215(12) 0.0170(12) -0.0031(10) 0.0127(10) 0.0016(9)
C11 0.0394(15) 0.0182(13) 0.0203(13) 0.0025(10) 0.0147(12) 0.0135(11)
C23 0.0214(11) 0.0197(12) 0.0208(12) -0.0007(10) 0.0162(10) 0.0024(9)
C6 0.0171(11) 0.0138(11) 0.0249(13) 0.0034(9) 0.0131(10) 0.0038(9)
I2 0.03581(10) 0.02358(9) 0.01601(8) -0.00252(6) 0.01345(7) -0.00581(6)

loop_
_atom_type_symbol
_atom_type_description
_atom_type_scat_dispersion_real
_atom_type_scat_dispersion_imag
_atom_type_scat_source
C C 0.0181 0.0091 'International Tables Vol C Tables 4.2.6.8 and 6.1.1.4'
H H 0.0000 0.0000 'International Tables Vol C Tables 4.2.6.8 and 6.1.1.4'
I I -0.3257 6.8362 'International Tables Vol C Tables 4.2.6.8 and 6.1.1.4'
Mg Mg 0.1719 0.1771 'International Tables Vol C Tables 4.2.6.8 and 6.1.1.4'
N N 0.0311 0.0180 'International Tables Vol C Tables 4.2.6.8 and 6.1.1.4'
O O 0.0492 0.0322 'International Tables Vol C Tables 4.2.6.8 and 6.1.1.4'

loop_
_geom_angle_atom_site_label_1
_geom_angle_atom_site_label_2
_geom_angle_atom_site_label_3
_geom_angle
_geom_angle_site_symmetry_1
_geom_angle_site_symmetry_3
_geom_angle_publ_flag
O5 Mg1 O3 123.55(7) . . ?
O5 Mg1 O2 114.02(7) . . ?
O3 Mg1 O2 122.41(7) . . ?
O5 Mg1 O1 90.47(7) . . ?
O3 Mg1 O1 88.23(7) . . ?
O2 Mg1 O1 90.25(7) . . ?
O5 Mg1 O4 90.58(6) . . ?
O3 Mg1 O4 89.55(7) . . ?
O2 Mg1 O4 91.12(7) . . ?
O1 Mg1 O4 177.77(7) . . ?
C7 O2 Mg1 133.41(14) . . ?
C13 O3 Mg1 146.91(13) . . ?
C1 O1 Mg1 165.65(16) . . ?
C25 O5 Mg1 155.66(15) . . ?
C19 O4 Mg1 152.08(14) . . ?
C13 N6 C18 120.17(18) . . ?
C13 N6 C16 123.39(18) . . ?
C18 N6 C16 115.10(17) . . ?
C1 N1 C5 120.15(18) . . ?
C1 N1 C2 123.33(18) . . ?
C5 N1 C2 114.56(17) . . ?
C25 N9 C29 118.46(18) . . ?
C25 N9 C26 122.57(18) . . ?
C29 N9 C26 114.86(18) . . ?
C25 N10 C30 118.88(18) . . ?
C25 N10 C28 121.88(18) . . ?
C30 N10 C28 117.77(17) . . ?
C1 N2 C6 120.46(18) . . ?
C1 N2 C4 123.16(18) . . ?
C6 N2 C4 115.47(18) . . ?
C7 N4 C12 119.7(2) . . ?
C7 N4 C10 124.21(19) . . ?
C12 N4 C10 116.1(2) . . ?
C13 N5 C17 120.06(18) . . ?
C13 N5 C14 122.54(18) . . ?
C17 N5 C14 115.20(18) . . ?
N2 C4 C3 110.69(18) . . ?
N2 C4 H4A 109.5 . . ?
C3 C4 H4A 109.5 . . ?
N2 C4 H4B 109.5 . . ?
C3 C4 H4B 109.5 . . ?
H4A C4 H4B 108.1 . . ?
O1 C1 N2 121.11(19) . . ?
O1 C1 N1 120.40(19) . . ?
N2 C1 N1 118.48(18) . . ?
C19 N8 C24 120.77(19) . . ?
C19 N8 C22 124.01(19) . . ?
C24 N8 C22 114.53(19) . . ?
C7 N3 C11 120.7(2) . . ?
C7 N3 C8 121.73(19) . . ?
C11 N3 C8 117.15(19) . . ?
O4 C19 N7 120.6(2) . . ?
O4 C19 N8 121.02(19) . . ?
N7 C19 N8 118.39(19) . . ?
N6 C16 C15 110.46(17) . . ?
N6 C16 H16A 109.6 . . ?
C15 C16 H16A 109.6 . . ?
N6 C16 H16B 109.6 . . ?
C15 C16 H16B 109.6 . . ?
H16A C16 H16B 108.1 . . ?
O3 C13 N5 121.09(19) . . ?
O3 C13 N6 119.78(19) . . ?
N5 C13 N6 119.13(18) . . ?
C19 N7 C23 120.51(18) . . ?
C19 N7 C20 122.34(19) . . ?
C23 N7 C20 116.61(18) . . ?
O5 C25 N9 120.57(18) . . ?
O5 C25 N10 120.07(19) . . ?
N9 C25 N10 119.32(19) . . ?
C20 C21 C22 109.2(2) . . ?
C20 C21 H21A 109.8 . . ?
C22 C21 H21A 109.8 . . ?
C20 C21 H21B 109.8 . . ?
C22 C21 H21B 109.8 . . ?
H21A C21 H21B 108.3 . . ?
N6 C18 H18A 109.5 . . ?
N6 C18 H18B 109.5 . . ?
H18A C18 H18B 109.5 . . ?
N6 C18 H18C 109.5 . . ?
H18A C18 H18C 109.5 . . ?
H18B C18 H18C 109.5 . . ?
N9 C29 H29A 109.5 . . ?
N9 C29 H29B 109.5 . . ?
H29A C29 H29B 109.5 . . ?
N9 C29 H29C 109.5 . . ?
H29A C29 H29C 109.5 . . ?
H29B C29 H29C 109.5 . . ?
N1 C5 H5A 109.5 . . ?
N1 C5 H5B 109.5 . . ?
H5A C5 H5B 109.5 . . ?
N1 C5 H5C 109.5 . . ?
H5A C5 H5C 109.5 . . ?
H5B C5 H5C 109.5 . . ?
N10 C30 H30A 109.5 . . ?
N10 C30 H30B 109.5 . . ?
H30A C30 H30B 109.5 . . ?
N10 C30 H30C 109.5 . . ?
H30A C30 H30C 109.5 . . ?
H30B C30 H30C 109.5 . . ?
O2 C7 N4 120.5(2) . . ?
O2 C7 N3 120.8(2) . . ?
N4 C7 N3 118.7(2) . . ?
N10 C28 C27 109.57(18) . . ?
N10 C28 H28A 109.8 . . ?
C27 C28 H28A 109.8 . . ?
N10 C28 H28B 109.8 . . ?
C27 C28 H28B 109.8 . . ?
H28A C28 H28B 108.2 . . ?
C14 C15 C16 110.07(18) . . ?
C14 C15 H15A 109.6 . . ?
C16 C15 H15A 109.6 . . ?
C14 C15 H15B 109.6 . . ?
C16 C15 H15B 109.6 . . ?
H15A C15 H15B 108.2 . . ?
N3 C8 C9 109.67(18) . . ?
N3 C8 H8A 109.7 . . ?
C9 C8 H8A 109.7 . . ?
N3 C8 H8B 109.7 . . ?
C9 C8 H8B 109.7 . . ?
H8A C8 H8B 108.2 . . ?
N7 C20 C21 109.72(19) . . ?
N7 C20 H20A 109.7 . . ?
C21 C20 H20A 109.7 . . ?
N7 C20 H20B 109.7 . . ?
C21 C20 H20B 109.7 . . ?
H20A C20 H20B 108.2 . . ?
N1 C2 C3 110.17(18) . . ?
N1 C2 H2A 109.6 . . ?
C3 C2 H2A 109.6 . . ?
N1 C2 H2B 109.6 . . ?
C3 C2 H2B 109.6 . . ?
H2A C2 H2B 108.1 . . ?
N5 C14 C15 109.91(18) . . ?
N5 C14 H14A 109.7 . . ?
C15 C14 H14A 109.7 . . ?
N5 C14 H14B 109.7 . . ?
C15 C14 H14B 109.7 . . ?
H14A C14 H14B 108.2 . . ?
N5 C17 H17A 109.5 . . ?
N5 C17 H17B 109.5 . . ?
H17A C17 H17B 109.5 . . ?
N5 C17 H17C 109.5 . . ?
H17A C17 H17C 109.5 . . ?
H17B C17 H17C 109.5 . . ?
N4 C10 C9 111.3(2) . . ?
N4 C10 H10A 109.4 . . ?
C9 C10 H10A 109.4 . . ?
N4 C10 H10B 109.4 . . ?
C9 C10 H10B 109.4 . . ?
H10A C10 H10B 108.0 . . ?
C2 C3 C4 109.22(18) . . ?
C2 C3 H3A 109.8 . . ?
C4 C3 H3A 109.8 . . ?
C2 C3 H3B 109.8 . . ?
C4 C3 H3B 109.8 . . ?
H3A C3 H3B 108.3 . . ?
N8 C22 C21 111.2(2) . . ?
N8 C22 H22A 109.4 . . ?
C21 C22 H22A 109.4 . . ?
N8 C22 H22B 109.4 . . ?
C21 C22 H22B 109.4 . . ?
H22A C22 H22B 108.0 . . ?
N9 C26 C27 110.49(18) . . ?
N9 C26 H26A 109.6 . . ?
C27 C26 H26A 109.6 . . ?
N9 C26 H26B 109.6 . . ?
C27 C26 H26B 109.6 . . ?
H26A C26 H26B 108.1 . . ?
C8 C9 C10 108.70(19) . . ?
C8 C9 H9A 109.9 . . ?
C10 C9 H9A 109.9 . . ?
C8 C9 H9B 109.9 . . ?
C10 C9 H9B 109.9 . . ?
H9A C9 H9B 108.3 . . ?
N8 C24 H24A 109.5 . . ?
N8 C24 H24B 109.5 . . ?
H24A C24 H24B 109.5 . . ?
N8 C24 H24C 109.5 . . ?
H24A C24 H24C 109.5 . . ?
H24B C24 H24C 109.5 . . ?
N4 C12 H12A 109.5 . . ?
N4 C12 H12B 109.5 . . ?
H12A C12 H12B 109.5 . . ?
N4 C12 H12C 109.5 . . ?
H12A C12 H12C 109.5 . . ?
H12B C12 H12C 109.5 . . ?
C26 C27 C28 108.13(19) . . ?
C26 C27 H27A 110.1 . . ?
C28 C27 H27A 110.1 . . ?
C26 C27 H27B 110.1 . . ?
C28 C27 H27B 110.1 . . ?
H27A C27 H27B 108.4 . . ?
N3 C11 H11A 109.5 . . ?
N3 C11 H11B 109.5 . . ?
H11A C11 H11B 109.5 . . ?
N3 C11 H11C 109.5 . . ?
H11A C11 H11C 109.5 . . ?
H11B C11 H11C 109.5 . . ?
N7 C23 H23A 109.5 . . ?
N7 C23 H23B 109.5 . . ?
H23A C23 H23B 109.5 . . ?
N7 C23 H23C 109.5 . . ?
H23A C23 H23C 109.5 . . ?
H23B C23 H23C 109.5 . . ?
N2 C6 H6A 109.5 . . ?
N2 C6 H6B 109.5 . . ?
H6A C6 H6B 109.5 . . ?
N2 C6 H6C 109.5 . . ?
H6A C6 H6C 109.5 . . ?
H6B C6 H6C 109.5 . . ?

loop_
_geom_bond_atom_site_label_1
_geom_bond_atom_site_label_2
_geom_bond_distance
_geom_bond_site_symmetry_2
_geom_bond_publ_flag
Mg1 O5 1.9711(16) . ?
Mg1 O3 1.9865(16) . ?
Mg1 O2 1.9907(17) . ?
Mg1 O1 2.0227(16) . ?
Mg1 O4 2.0302(15) . ?
O2 C7 1.269(3) . ?
O3 C13 1.258(3) . ?
O1 C1 1.254(3) . ?
O5 C25 1.257(3) . ?
O4 C19 1.254(3) . ?
N6 C13 1.354(3) . ?
N6 C18 1.456(3) . ?
N6 C16 1.470(3) . ?
N1 C1 1.358(3) . ?
N1 C5 1.453(3) . ?
N1 C2 1.463(3) . ?
N9 C25 1.350(3) . ?
N9 C29 1.459(3) . ?
N9 C26 1.468(3) . ?
N10 C25 1.353(3) . ?
N10 C30 1.456(3) . ?
N10 C28 1.462(3) . ?
N2 C1 1.351(3) . ?
N2 C6 1.458(3) . ?
N2 C4 1.464(3) . ?
N4 C7 1.338(3) . ?
N4 C12 1.458(3) . ?
N4 C10 1.469(3) . ?
N5 C13 1.351(3) . ?
N5 C17 1.458(3) . ?
N5 C14 1.465(3) . ?
C4 C3 1.510(3) . ?
C4 H4A 0.9900 . ?
C4 H4B 0.9900 . ?
N8 C19 1.355(3) . ?
N8 C24 1.459(3) . ?
N8 C22 1.462(3) . ?
N3 C7 1.345(3) . ?
N3 C11 1.453(3) . ?
N3 C8 1.465(3) . ?
C19 N7 1.354(3) . ?
C16 C15 1.511(3) . ?
C16 H16A 0.9900 . ?
C16 H16B 0.9900 . ?
N7 C23 1.452(3) . ?
N7 C20 1.460(3) . ?
C21 C20 1.507(4) . ?
C21 C22 1.513(4) . ?
C21 H21A 0.9900 . ?
C21 H21B 0.9900 . ?
C18 H18A 0.9800 . ?
C18 H18B 0.9800 . ?
C18 H18C 0.9800 . ?
C29 H29A 0.9800 . ?
C29 H29B 0.9800 . ?
C29 H29C 0.9800 . ?
C5 H5A 0.9800 . ?
C5 H5B 0.9800 . ?
C5 H5C 0.9800 . ?
C30 H30A 0.9800 . ?
C30 H30B 0.9800 . ?
C30 H30C 0.9800 . ?
C28 C27 1.513(3) . ?
C28 H28A 0.9900 . ?
C28 H28B 0.9900 . ?
C15 C14 1.510(3) . ?
C15 H15A 0.9900 . ?
C15 H15B 0.9900 . ?
C8 C9 1.502(3) . ?
C8 H8A 0.9900 . ?
C8 H8B 0.9900 . ?
C20 H20A 0.9900 . ?
C20 H20B 0.9900 . ?
C2 C3 1.510(3) . ?
C2 H2A 0.9900 . ?
C2 H2B 0.9900 . ?
C14 H14A 0.9900 . ?
C14 H14B 0.9900 . ?
C17 H17A 0.9800 . ?
C17 H17B 0.9800 . ?
C17 H17C 0.9800 . ?
C10 C9 1.503(3) . ?
C10 H10A 0.9900 . ?
C10 H10B 0.9900 . ?
C3 H3A 0.9900 . ?
C3 H3B 0.9900 . ?
C22 H22A 0.9900 . ?
C22 H22B 0.9900 . ?
C26 C27 1.510(3) . ?
C26 H26A 0.9900 . ?
C26 H26B 0.9900 . ?
C9 H9A 0.9900 . ?
C9 H9B 0.9900 . ?
C24 H24A 0.9800 . ?
C24 H24B 0.9800 . ?
C24 H24C 0.9800 . ?
C12 H12A 0.9800 . ?
C12 H12B 0.9800 . ?
C12 H12C 0.9800 . ?
C27 H27A 0.9900 . ?
C27 H27B 0.9900 . ?
C11 H11A 0.9800 . ?
C11 H11B 0.9800 . ?
C11 H11C 0.9800 . ?
C23 H23A 0.9800 . ?
C23 H23B 0.9800 . ?
C23 H23C 0.9800 . ?
C6 H6A 0.9800 . ?
C6 H6B 0.9800 . ?
C6 H6C 0.9800 . ?

loop_
_geom_torsion_atom_site_label_1
_geom_torsion_atom_site_label_2
_geom_torsion_atom_site_label_3
_geom_torsion_atom_site_label_4
_geom_torsion
_geom_torsion_site_symmetry_1
_geom_torsion_site_symmetry_2
_geom_torsion_site_symmetry_3
_geom_torsion_site_symmetry_4
_geom_torsion_publ_flag
C1 N2 C4 C3 -30.0(3) . . . . ?
C6 N2 C4 C3 160.9(2) . . . . ?
Mg1 O1 C1 N2 -79.8(6) . . . . ?
Mg1 O1 C1 N1 99.1(6) . . . . ?
C6 N2 C1 O1 -6.7(3) . . . . ?
C4 N2 C1 O1 -175.3(2) . . . . ?
C6 N2 C1 N1 174.4(2) . . . . ?
C4 N2 C1 N1 5.8(3) . . . . ?
C5 N1 C1 O1 11.4(3) . . . . ?
C2 N1 C1 O1 174.6(2) . . . . ?
C5 N1 C1 N2 -169.6(2) . . . . ?
C2 N1 C1 N2 -6.5(3) . . . . ?
Mg1 O4 C19 N7 -127.6(3) . . . . ?
Mg1 O4 C19 N8 52.6(4) . . . . ?
C24 N8 C19 O4 8.7(3) . . . . ?
C22 N8 C19 O4 178.7(2) . . . . ?
C24 N8 C19 N7 -171.16(19) . . . . ?
C22 N8 C19 N7 -1.1(3) . . . . ?
C13 N6 C16 C15 -27.4(3) . . . . ?
C18 N6 C16 C15 165.83(18) . . . . ?
Mg1 O3 C13 N5 63.6(3) . . . . ?
Mg1 O3 C13 N6 -116.4(2) . . . . ?
C17 N5 C13 O3 7.8(3) . . . . ?
C14 N5 C13 O3 170.09(18) . . . . ?
C17 N5 C13 N6 -172.20(18) . . . . ?
C14 N5 C13 N6 -9.9(3) . . . . ?
C18 N6 C13 O3 -7.7(3) . . . . ?
C16 N6 C13 O3 -173.81(18) . . . . ?
C18 N6 C13 N5 172.29(18) . . . . ?
C16 N6 C13 N5 6.1(3) . . . . ?
O4 C19 N7 C23 0.4(3) . . . . ?
N8 C19 N7 C23 -179.73(19) . . . . ?
O4 C19 N7 C20 -170.84(19) . . . . ?
N8 C19 N7 C20 9.0(3) . . . . ?
Mg1 O5 C25 N9 -75.4(4) . . . . ?
Mg1 O5 C25 N10 102.5(4) . . . . ?
C29 N9 C25 O5 -18.4(3) . . . . ?
C26 N9 C25 O5 -174.42(19) . . . . ?
C29 N9 C25 N10 163.70(19) . . . . ?
C26 N9 C25 N10 7.7(3) . . . . ?
C30 N10 C25 O5 4.9(3) . . . . ?
C28 N10 C25 O5 170.8(2) . . . . ?
C30 N10 C25 N9 -177.12(19) . . . . ?
C28 N10 C25 N9 -11.2(3) . . . . ?
Mg1 O2 C7 N4 86.3(3) . . . . ?
Mg1 O2 C7 N3 -95.3(3) . . . . ?
C12 N4 C7 O2 -2.1(3) . . . . ?
C10 N4 C7 O2 177.5(2) . . . . ?
C12 N4 C7 N3 179.4(2) . . . . ?
C10 N4 C7 N3 -1.0(3) . . . . ?
C11 N3 C7 O2 0.8(3) . . . . ?
C8 N3 C7 O2 173.0(2) . . . . ?
C11 N3 C7 N4 179.3(2) . . . . ?
C8 N3 C7 N4 -8.6(3) . . . . ?
C25 N10 C28 C27 36.7(3) . . . . ?
C30 N10 C28 C27 -157.2(2) . . . . ?
N6 C16 C15 C14 50.2(2) . . . . ?
C7 N3 C8 C9 38.3(3) . . . . ?
C11 N3 C8 C9 -149.3(2) . . . . ?
C19 N7 C20 C21 -37.1(3) . . . . ?
C23 N7 C20 C21 151.3(2) . . . . ?
C22 C21 C20 N7 55.4(3) . . . . ?
C1 N1 C2 C3 31.1(3) . . . . ?
C5 N1 C2 C3 -164.93(19) . . . . ?
C13 N5 C14 C15 34.3(3) . . . . ?
C17 N5 C14 C15 -162.55(18) . . . . ?
C16 C15 C14 N5 -53.5(2) . . . . ?
C7 N4 C10 C9 -20.5(3) . . . . ?
C12 N4 C10 C9 159.2(2) . . . . ?
N1 C2 C3 C4 -52.7(2) . . . . ?
N2 C4 C3 C2 52.4(2) . . . . ?
C19 N8 C22 C21 22.4(3) . . . . ?
C24 N8 C22 C21 -167.0(2) . . . . ?
C20 C21 C22 N8 -48.7(3) . . . . ?
C25 N9 C26 C27 -30.2(3) . . . . ?
C29 N9 C26 C27 172.98(19) . . . . ?
N3 C8 C9 C10 -56.4(3) . . . . ?
N4 C10 C9 C8 48.2(3) . . . . ?
N9 C26 C27 C28 53.4(3) . . . . ?
N10 C28 C27 C26 -56.4(2) . . . . ?
